data_7018749
loop_
_publ_author_name
'Lobana, Tarlok S.'
'Khanna, Sonia'
'Butcher, Ray J.'

_publ_section_title
;
 2-Benzoylpyridine thiosemicarbazone as a novel reagent for the single pot
 synthesis of dinuclear Cu(I)-Cu(II) complexes: formation of stable
 copper(ii)-iodide bonds.
;
_journal_issue 16
_journal_name_full 'Dalton transactions (Cambridge, England : 2003)'
_journal_page_first 4845
_journal_page_last 4851
_journal_paper_doi 10.1039/c2dt30068k
_journal_volume 41
_journal_year 2012
_chemical_formula_moiety 'C62 H54 Cu2 I2 N8 P2 S2'
_chemical_formula_sum 'C62 H54 Cu2 I2 N8 P2 S2'
_chemical_formula_weight 1418.07
_chemical_name_systematic
;
?
;
_space_group_IT_number 2
_symmetry_cell_setting triclinic
_symmetry_space_group_name_Hall '-P 1'
_symmetry_space_group_name_H-M 'P -1'
_atom_sites_solution_hydrogens geom
_atom_sites_solution_primary direct
_atom_sites_solution_secondary difmap
_audit_creation_method SHELXL-97
_cell_angle_alpha 62.760(4)
_cell_angle_beta 64.620(4)
_cell_angle_gamma 67.984(4)
_cell_formula_units_Z 1
_cell_length_a 11.7052(6)
_cell_length_b 12.3415(4)
_cell_length_c 13.1671(5)
_cell_measurement_reflns_used 9047
_cell_measurement_temperature 200(2)
_cell_measurement_theta_max 32.5439
_cell_measurement_theta_min 4.6572
_cell_volume 1489.66(13)
_computing_cell_refinement
;
CrysAlis RED, Oxford Diffraction Ltd.,
Version 1.171.32.5 (release 08-05-2007 CrysAlis171 .NET)
(compiled May 8 2007,13:10:02)
;
_computing_data_collection
;
CrysAlis CCD, Oxford Diffraction Ltd.,
Version 1.171.32.5 (release 08-05-2007 CrysAlis171 .NET)
(compiled May 8 2007,13:10:02)
;
_computing_data_reduction
;
CrysAlis RED, Oxford Diffraction Ltd.,
Version 1.171.32.5 (release 08-05-2007 CrysAlis171 .NET)
(compiled May 8 2007,13:10:02)
;
_computing_molecular_graphics SHELXTL
_computing_publication_material SHELXTL
_computing_structure_refinement 'SHELXL-97 (Sheldrick, 1997)'
_computing_structure_solution 'SHELXS-97 (Sheldrick, 1990)'
_diffrn_ambient_temperature 200(2)
_diffrn_detector_area_resol_mean 10.5081
_diffrn_measured_fraction_theta_full 0.986
_diffrn_measured_fraction_theta_max 0.894
_diffrn_measurement_device_type 'Oxford Diffraction Gemini'
_diffrn_measurement_method '\f and \w scans'
_diffrn_radiation_monochromator graphite
_diffrn_radiation_source 'fine-focus sealed tube'
_diffrn_radiation_type MoK\a
_diffrn_radiation_wavelength 0.71073
_diffrn_reflns_av_R_equivalents 0.0390
_diffrn_reflns_av_sigmaI/netI 0.0714
_diffrn_reflns_limit_h_max 17
_diffrn_reflns_limit_h_min -17
_diffrn_reflns_limit_k_max 17
_diffrn_reflns_limit_k_min -18
_diffrn_reflns_limit_l_max 19
_diffrn_reflns_limit_l_min -19
_diffrn_reflns_number 22101
_diffrn_reflns_theta_full 25.00
_diffrn_reflns_theta_max 32.62
_diffrn_reflns_theta_min 4.67
_diffrn_standards_decay_% <2%
_diffrn_standards_interval_count 50
_diffrn_standards_number 2
_exptl_absorpt_coefficient_mu 1.920
_exptl_absorpt_correction_T_max 1.00000
_exptl_absorpt_correction_T_min 0.71929
_exptl_absorpt_correction_type multi-scan
_exptl_absorpt_process_details
;
CrysAlis RED, Oxford Diffraction Ltd.,
Version 1.171.32.5 (release 08-05-2007 CrysAlis171 .NET)
(compiled May 8 2007,13:10:02)
Empirical absorption correction using spherical harmonics,
implemented in SCALE3 ABSPACK scaling algorithm.
;
_exptl_crystal_colour 'pale olive-brown'
_exptl_crystal_density_diffrn 1.581
_exptl_crystal_density_method 'not measured'
_exptl_crystal_description prism
_exptl_crystal_F_000 708
_exptl_crystal_size_max 0.35
_exptl_crystal_size_mid 0.27
_exptl_crystal_size_min 0.18
_refine_diff_density_max 0.917
_refine_diff_density_min -1.134
_refine_diff_density_rms 0.100
_refine_ls_extinction_method none
_refine_ls_goodness_of_fit_ref 0.935
_refine_ls_hydrogen_treatment constr
_refine_ls_matrix_type full
_refine_ls_number_parameters 352
_refine_ls_number_reflns 9728
_refine_ls_number_restraints 0
_refine_ls_restrained_S_all 0.935
_refine_ls_R_factor_all 0.0802
_refine_ls_R_factor_gt 0.0382
_refine_ls_shift/su_max 0.001
_refine_ls_shift/su_mean 0.000
_refine_ls_structure_factor_coef Fsqd
_refine_ls_weighting_details 'calc w=1/[\s^2^(Fo^2^)+(0.0422P)^2^] where P=(Fo^2^+2Fc^2^)/3'
_refine_ls_weighting_scheme calc
_refine_ls_wR_factor_gt 0.0758
_refine_ls_wR_factor_ref 0.0873
_reflns_number_gt 6047
_reflns_number_total 9728
_reflns_threshold_expression I>2\s(I)
_cod_data_source_file c2dt30068k.txt
_cod_data_source_block 2
_cod_original_cell_volume 1489.66(11)
_cod_database_code 7018749

loop_
_symmetry_equiv_pos_as_xyz
'x, y, z'
'-x, -y, -z'

loop_
_atom_site_label
_atom_site_type_symbol
_atom_site_fract_x
_atom_site_fract_y
_atom_site_fract_z
_atom_site_U_iso_or_equiv
_atom_site_adp_type
_atom_site_occupancy
_atom_site_symmetry_multiplicity
_atom_site_calc_flag
_atom_site_refinement_flags
Cu Cu 0.85319(3) 0.07631(3) 0.52317(3) 0.02804(8) Uani 1 1 d .
I I 0.756078(19) 0.223728(17) 0.349885(17) 0.03605(6) Uani 1 1 d .
S S 1.05506(6) 0.13288(6) 0.46827(6) 0.02649(13) Uani 1 1 d .
P P 0.71128(6) 0.06366(6) 0.70749(6) 0.02483(14) Uani 1 1 d .
N1 N 1.0813(2) 0.0847(2) 0.6782(2) 0.0376(6) Uani 1 1 d .
H1A H 1.0672 0.1064 0.7383 0.045 Uiso 1 1 calc R
H1B H 1.1298 0.0109 0.6758 0.045 Uiso 1 1 calc R
N2 N 0.9563(2) 0.2743(2) 0.5962(2) 0.0300(5) Uani 1 1 d .
H2A H 0.9200 0.3256 0.5397 0.036 Uiso 1 1 calc R
N3 N 0.9372(2) 0.3097(2) 0.6887(2) 0.0292(5) Uani 1 1 d .
N4 N 0.8397(2) 0.4996(2) 0.4904(2) 0.0325(5) Uani 1 1 d .
C1 C 1.0300(3) 0.1622(2) 0.5921(2) 0.0266(5) Uani 1 1 d .
C2 C 0.8743(3) 0.4224(2) 0.6837(2) 0.0271(5) Uani 1 1 d .
C3 C 0.8155(3) 0.5221(2) 0.5899(2) 0.0300(6) Uani 1 1 d .
C4 C 0.7361(3) 0.6340(3) 0.6046(3) 0.0419(7) Uani 1 1 d .
H4A H 0.7200 0.6492 0.6746 0.050 Uiso 1 1 calc R
C5 C 0.6808(3) 0.7231(3) 0.5163(3) 0.0543(9) Uani 1 1 d .
H5A H 0.6268 0.8000 0.5253 0.065 Uiso 1 1 calc R
C6 C 0.7042(3) 0.6997(3) 0.4162(3) 0.0475(8) Uani 1 1 d .
H6A H 0.6665 0.7591 0.3550 0.057 Uiso 1 1 calc R
C7 C 0.7846(3) 0.5868(3) 0.4068(3) 0.0401(7) Uani 1 1 d .
H7A H 0.8016 0.5703 0.3373 0.048 Uiso 1 1 calc R
C8 C 0.8626(3) 0.4518(2) 0.7868(2) 0.0286(6) Uani 1 1 d .
C9 C 0.9179(3) 0.5442(3) 0.7664(3) 0.0382(7) Uani 1 1 d .
H9A H 0.9589 0.5924 0.6864 0.046 Uiso 1 1 calc R
C10 C 0.9141(3) 0.5670(3) 0.8615(3) 0.0413(7) Uani 1 1 d .
H10A H 0.9545 0.6291 0.8464 0.050 Uiso 1 1 calc R
C11 C 0.8524(3) 0.5006(3) 0.9773(3) 0.0426(7) Uani 1 1 d .
H11A H 0.8491 0.5169 1.0425 0.051 Uiso 1 1 calc R
C12 C 0.7952(3) 0.4098(3) 0.9985(3) 0.0482(8) Uani 1 1 d .
H12A H 0.7513 0.3643 1.0787 0.058 Uiso 1 1 calc R
C13 C 0.8007(3) 0.3837(3) 0.9038(3) 0.0396(7) Uani 1 1 d .
H13A H 0.7623 0.3199 0.9193 0.048 Uiso 1 1 calc R
C1A C 0.6154(2) -0.0471(2) 0.7515(2) 0.0284(5) Uani 1 1 d .
C2A C 0.6119(3) -0.1578(3) 0.8493(3) 0.0395(7) Uani 1 1 d .
H2AA H 0.6602 -0.1797 0.9010 0.047 Uiso 1 1 calc R
C3A C 0.5388(3) -0.2367(3) 0.8723(3) 0.0520(8) Uani 1 1 d .
H3AA H 0.5383 -0.3132 0.9390 0.062 Uiso 1 1 calc R
C4A C 0.4663(3) -0.2054(4) 0.7991(3) 0.0523(9) Uani 1 1 d .
H4AA H 0.4164 -0.2602 0.8154 0.063 Uiso 1 1 calc R
C5A C 0.4669(3) -0.0943(3) 0.7024(3) 0.0485(8) Uani 1 1 d .
H5AA H 0.4154 -0.0714 0.6532 0.058 Uiso 1 1 calc R
C6A C 0.5421(3) -0.0165(3) 0.6773(3) 0.0387(7) Uani 1 1 d .
H6AA H 0.5443 0.0586 0.6091 0.046 Uiso 1 1 calc R
C1B C 0.7764(2) 0.0038(2) 0.8316(2) 0.0264(5) Uani 1 1 d .
C2B C 0.7325(3) 0.0586(3) 0.9172(3) 0.0390(7) Uani 1 1 d .
H2BA H 0.6637 0.1310 0.9140 0.047 Uiso 1 1 calc R
C3B C 0.7895(3) 0.0074(3) 1.0076(3) 0.0516(9) Uani 1 1 d .
H3BA H 0.7593 0.0452 1.0658 0.062 Uiso 1 1 calc R
C4B C 0.8896(3) -0.0981(3) 1.0135(3) 0.0513(9) Uani 1 1 d .
H4BA H 0.9276 -0.1327 1.0759 0.062 Uiso 1 1 calc R
C5B C 0.9341(3) -0.1526(3) 0.9285(3) 0.0441(7) Uani 1 1 d .
H5BA H 1.0023 -0.2254 0.9324 0.053 Uiso 1 1 calc R
C6B C 0.8787(3) -0.1006(3) 0.8376(3) 0.0380(7) Uani 1 1 d .
H6BA H 0.9113 -0.1371 0.7779 0.046 Uiso 1 1 calc R
C1C C 0.5861(2) 0.2010(2) 0.7269(2) 0.0258(5) Uani 1 1 d .
C2C C 0.6066(3) 0.3189(3) 0.6455(3) 0.0356(6) Uani 1 1 d .
H2CA H 0.6843 0.3265 0.5796 0.043 Uiso 1 1 calc R
C3C C 0.5138(3) 0.4258(3) 0.6603(3) 0.0430(7) Uani 1 1 d .
H3CA H 0.5292 0.5060 0.6053 0.052 Uiso 1 1 calc R
C4C C 0.3997(3) 0.4156(3) 0.7544(3) 0.0430(7) Uani 1 1 d .
H4CA H 0.3370 0.4888 0.7647 0.052 Uiso 1 1 calc R
C5C C 0.3765(3) 0.2993(3) 0.8336(3) 0.0393(7) Uani 1 1 d .
H5CA H 0.2970 0.2924 0.8973 0.047 Uiso 1 1 calc R
C6C C 0.4691(3) 0.1928(3) 0.8203(2) 0.0332(6) Uani 1 1 d .
H6CA H 0.4527 0.1130 0.8755 0.040 Uiso 1 1 calc R

loop_
_atom_site_aniso_label
_atom_site_aniso_U_11
_atom_site_aniso_U_22
_atom_site_aniso_U_33
_atom_site_aniso_U_23
_atom_site_aniso_U_13
_atom_site_aniso_U_12
Cu 0.03074(18) 0.02976(17) 0.02365(16) -0.01267(13) -0.00709(14) -0.00431(14)
I 0.04369(12) 0.03177(10) 0.03412(10) -0.01209(7) -0.02029(9) 0.00025(8)
S 0.0312(3) 0.0252(3) 0.0265(3) -0.0137(2) -0.0081(3) -0.0051(3)
P 0.0255(3) 0.0254(3) 0.0239(3) -0.0127(3) -0.0053(3) -0.0037(3)
N1 0.0574(16) 0.0260(12) 0.0399(13) -0.0178(10) -0.0279(13) 0.0025(11)
N2 0.0364(13) 0.0279(11) 0.0333(12) -0.0176(9) -0.0151(10) -0.0013(10)
N3 0.0369(13) 0.0273(11) 0.0292(11) -0.0160(9) -0.0093(10) -0.0066(10)
N4 0.0354(13) 0.0337(12) 0.0321(12) -0.0157(10) -0.0135(10) -0.0026(10)
C1 0.0297(14) 0.0243(12) 0.0290(13) -0.0127(10) -0.0073(11) -0.0075(11)
C2 0.0319(14) 0.0244(12) 0.0274(13) -0.0129(10) -0.0082(11) -0.0054(11)
C3 0.0328(15) 0.0282(13) 0.0299(13) -0.0139(11) -0.0091(12) -0.0040(11)
C4 0.0482(19) 0.0388(17) 0.0405(17) -0.0239(14) -0.0179(15) 0.0059(14)
C5 0.059(2) 0.0407(18) 0.062(2) -0.0266(16) -0.0331(19) 0.0177(16)
C6 0.050(2) 0.0434(18) 0.0475(19) -0.0140(15) -0.0262(17) 0.0018(15)
C7 0.0407(17) 0.0439(17) 0.0368(16) -0.0174(13) -0.0181(14) 0.0005(14)
C8 0.0368(15) 0.0233(12) 0.0271(13) -0.0135(10) -0.0110(12) -0.0010(11)
C9 0.0566(19) 0.0313(15) 0.0282(14) -0.0129(11) -0.0091(14) -0.0131(14)
C10 0.057(2) 0.0343(16) 0.0422(17) -0.0207(13) -0.0183(15) -0.0078(14)
C11 0.0489(19) 0.0500(18) 0.0361(16) -0.0256(14) -0.0207(15) 0.0035(15)
C12 0.047(2) 0.070(2) 0.0222(14) -0.0131(14) -0.0057(14) -0.0176(17)
C13 0.0463(18) 0.0423(17) 0.0329(15) -0.0110(13) -0.0110(14) -0.0172(14)
C1A 0.0253(14) 0.0310(14) 0.0302(13) -0.0177(11) -0.0025(11) -0.0062(11)
C2A 0.0442(18) 0.0359(16) 0.0388(16) -0.0104(13) -0.0120(14) -0.0141(14)
C3A 0.060(2) 0.0457(19) 0.0478(19) -0.0107(15) -0.0076(17) -0.0271(17)
C4A 0.0396(19) 0.063(2) 0.066(2) -0.0369(19) -0.0015(17) -0.0233(17)
C5A 0.0422(19) 0.060(2) 0.060(2) -0.0338(18) -0.0165(17) -0.0125(16)
C6A 0.0388(17) 0.0419(17) 0.0425(17) -0.0179(13) -0.0153(14) -0.0096(13)
C1B 0.0257(13) 0.0298(13) 0.0252(12) -0.0117(10) -0.0051(11) -0.0086(11)
C2B 0.0383(17) 0.0445(17) 0.0406(16) -0.0274(14) -0.0119(14) -0.0005(13)
C3B 0.060(2) 0.066(2) 0.0454(19) -0.0349(17) -0.0229(17) -0.0033(18)
C4B 0.055(2) 0.064(2) 0.0453(19) -0.0182(17) -0.0270(17) -0.0121(18)
C5B 0.0403(18) 0.0450(18) 0.0437(18) -0.0148(14) -0.0193(15) -0.0001(14)
C6B 0.0396(17) 0.0392(16) 0.0374(16) -0.0199(13) -0.0140(14) -0.0006(13)
C1C 0.0266(13) 0.0249(12) 0.0281(13) -0.0133(10) -0.0090(11) -0.0025(10)
C2C 0.0363(16) 0.0327(15) 0.0330(15) -0.0149(12) -0.0015(13) -0.0097(12)
C3C 0.0502(19) 0.0295(15) 0.0410(17) -0.0119(13) -0.0111(15) -0.0049(14)
C4C 0.0448(19) 0.0331(16) 0.0426(17) -0.0196(13) -0.0128(15) 0.0071(13)
C5C 0.0331(16) 0.0374(16) 0.0322(15) -0.0144(12) -0.0021(13) 0.0009(13)
C6C 0.0341(16) 0.0287(14) 0.0275(14) -0.0101(11) -0.0037(12) -0.0041(12)

loop_
_atom_type_symbol
_atom_type_description
_atom_type_scat_dispersion_real
_atom_type_scat_dispersion_imag
_atom_type_scat_source
C C 0.0033 0.0016 'International Tables Vol C Tables 4.2.6.8 and 6.1.1.4'
H H 0.0000 0.0000 'International Tables Vol C Tables 4.2.6.8 and 6.1.1.4'
N N 0.0061 0.0033 'International Tables Vol C Tables 4.2.6.8 and 6.1.1.4'
P P 0.1023 0.0942 'International Tables Vol C Tables 4.2.6.8 and 6.1.1.4'
S S 0.1246 0.1234 'International Tables Vol C Tables 4.2.6.8 and 6.1.1.4'
Cu Cu 0.3201 1.2651 'International Tables Vol C Tables 4.2.6.8 and 6.1.1.4'
I I -0.4742 1.8119 'International Tables Vol C Tables 4.2.6.8 and 6.1.1.4'

loop_
_geom_angle_atom_site_label_1
_geom_angle_atom_site_label_2
_geom_angle_atom_site_label_3
_geom_angle
_geom_angle_site_symmetry_1
_geom_angle_site_symmetry_3
P Cu S 105.27(3) . 2_756
P Cu S 117.93(3) . .
S Cu S 96.80(2) 2_756 .
P Cu I 114.08(2) . .
S Cu I 115.776(19) 2_756 .
S Cu I 106.10(2) . .
C1 S Cu 116.54(9) . 2_756
C1 S Cu 100.66(9) . .
Cu S Cu 83.20(2) 2_756 .
C1C P C1A 101.93(12) . .
C1C P C1B 104.35(12) . .
C1A P C1B 103.79(12) . .
C1C P Cu 118.93(9) . .
C1A P Cu 107.85(8) . .
C1B P Cu 117.89(9) . .
C1 N1 H1A 120.0 . .
C1 N1 H1B 120.0 . .
H1A N1 H1B 120.0 . .
C1 N2 N3 120.3(2) . .
C1 N2 H2A 119.9 . .
N3 N2 H2A 119.9 . .
C2 N3 N2 118.1(2) . .
C7 N4 C3 118.6(2) . .
N1 C1 N2 119.7(2) . .
N1 C1 S 124.3(2) . .
N2 C1 S 115.99(19) . .
N3 C2 C3 128.1(2) . .
N3 C2 C8 113.5(2) . .
C3 C2 C8 118.4(2) . .
N4 C3 C4 120.8(2) . .
N4 C3 C2 117.8(2) . .
C4 C3 C2 121.3(2) . .
C5 C4 C3 119.4(3) . .
C5 C4 H4A 120.3 . .
C3 C4 H4A 120.3 . .
C6 C5 C4 119.7(3) . .
C6 C5 H5A 120.1 . .
C4 C5 H5A 120.1 . .
C5 C6 C7 117.9(3) . .
C5 C6 H6A 121.0 . .
C7 C6 H6A 121.0 . .
N4 C7 C6 123.5(3) . .
N4 C7 H7A 118.3 . .
C6 C7 H7A 118.3 . .
C9 C8 C13 119.2(2) . .
C9 C8 C2 120.3(2) . .
C13 C8 C2 120.4(2) . .
C10 C9 C8 120.7(3) . .
C10 C9 H9A 119.7 . .
C8 C9 H9A 119.7 . .
C11 C10 C9 120.4(3) . .
C11 C10 H10A 119.8 . .
C9 C10 H10A 119.8 . .
C10 C11 C12 119.4(3) . .
C10 C11 H11A 120.3 . .
C12 C11 H11A 120.3 . .
C11 C12 C13 120.9(3) . .
C11 C12 H12A 119.5 . .
C13 C12 H12A 119.5 . .
C8 C13 C12 119.3(3) . .
C8 C13 H13A 120.3 . .
C12 C13 H13A 120.3 . .
C2A C1A C6A 118.6(3) . .
C2A C1A P 125.2(2) . .
C6A C1A P 116.2(2) . .
C3A C2A C1A 120.4(3) . .
C3A C2A H2AA 119.8 . .
C1A C2A H2AA 119.8 . .
C2A C3A C4A 120.6(3) . .
C2A C3A H3AA 119.7 . .
C4A C3A H3AA 119.7 . .
C5A C4A C3A 119.8(3) . .
C5A C4A H4AA 120.1 . .
C3A C4A H4AA 120.1 . .
C6A C5A C4A 120.0(3) . .
C6A C5A H5AA 120.0 . .
C4A C5A H5AA 120.0 . .
C5A C6A C1A 120.7(3) . .
C5A C6A H6AA 119.7 . .
C1A C6A H6AA 119.7 . .
C2B C1B C6B 118.7(3) . .
C2B C1B P 124.0(2) . .
C6B C1B P 117.3(2) . .
C1B C2B C3B 119.9(3) . .
C1B C2B H2BA 120.1 . .
C3B C2B H2BA 120.1 . .
C4B C3B C2B 120.7(3) . .
C4B C3B H3BA 119.6 . .
C2B C3B H3BA 119.6 . .
C5B C4B C3B 119.7(3) . .
C5B C4B H4BA 120.2 . .
C3B C4B H4BA 120.2 . .
C4B C5B C6B 119.6(3) . .
C4B C5B H5BA 120.2 . .
C6B C5B H5BA 120.2 . .
C5B C6B C1B 121.4(3) . .
C5B C6B H6BA 119.3 . .
C1B C6B H6BA 119.3 . .
C2C C1C C6C 118.5(2) . .
C2C C1C P 119.2(2) . .
C6C C1C P 122.3(2) . .
C3C C2C C1C 120.3(3) . .
C3C C2C H2CA 119.8 . .
C1C C2C H2CA 119.8 . .
C4C C3C C2C 120.2(3) . .
C4C C3C H3CA 119.9 . .
C2C C3C H3CA 119.9 . .
C5C C4C C3C 120.1(3) . .
C5C C4C H4CA 120.0 . .
C3C C4C H4CA 120.0 . .
C4C C5C C6C 120.0(3) . .
C4C C5C H5CA 120.0 . .
C6C C5C H5CA 120.0 . .
C5C C6C C1C 120.9(3) . .
C5C C6C H6CA 119.5 . .
C1C C6C H6CA 119.5 . .

loop_
_geom_bond_atom_site_label_1
_geom_bond_atom_site_label_2
_geom_bond_distance
_geom_bond_site_symmetry_2
Cu P 2.2506(7) .
Cu S 2.3644(7) 2_756
Cu S 2.4298(7) .
Cu I 2.5847(4) .
S C1 1.711(3) .
S Cu 2.3644(7) 2_756
P C1C 1.816(3) .
P C1A 1.826(3) .
P C1B 1.827(3) .
N1 C1 1.311(3) .
N1 H1A 0.8800 .
N1 H1B 0.8800 .
N2 C1 1.340(3) .
N2 N3 1.380(3) .
N2 H2A 0.8800 .
N3 C2 1.293(3) .
N4 C7 1.338(4) .
N4 C3 1.352(3) .
C2 C3 1.489(4) .
C2 C8 1.499(3) .
C3 C4 1.392(4) .
C4 C5 1.386(4) .
C4 H4A 0.9500 .
C5 C6 1.370(5) .
C5 H5A 0.9500 .
C6 C7 1.385(4) .
C6 H6A 0.9500 .
C7 H7A 0.9500 .
C8 C9 1.384(4) .
C8 C13 1.385(4) .
C9 C10 1.384(4) .
C9 H9A 0.9500 .
C10 C11 1.369(4) .
C10 H10A 0.9500 .
C11 C12 1.378(5) .
C11 H11A 0.9500 .
C12 C13 1.395(4) .
C12 H12A 0.9500 .
C13 H13A 0.9500 .
C1A C2A 1.383(4) .
C1A C6A 1.404(4) .
C2A C3A 1.380(4) .
C2A H2AA 0.9500 .
C3A C4A 1.382(5) .
C3A H3AA 0.9500 .
C4A C5A 1.380(5) .
C4A H4AA 0.9500 .
C5A C6A 1.378(4) .
C5A H5AA 0.9500 .
C6A H6AA 0.9500 .
C1B C2B 1.390(4) .
C1B C6B 1.390(4) .
C2B C3B 1.392(4) .
C2B H2BA 0.9500 .
C3B C4B 1.384(5) .
C3B H3BA 0.9500 .
C4B C5B 1.381(5) .
C4B H4BA 0.9500 .
C5B C6B 1.384(4) .
C5B H5BA 0.9500 .
C6B H6BA 0.9500 .
C1C C2C 1.391(4) .
C1C C6C 1.395(4) .
C2C C3C 1.391(4) .
C2C H2CA 0.9500 .
C3C C4C 1.378(4) .
C3C H3CA 0.9500 .
C4C C5C 1.378(4) .
C4C H4CA 0.9500 .
C5C C6C 1.383(4) .
C5C H5CA 0.9500 .
C6C H6CA 0.9500 .

loop_
_geom_hbond_atom_site_label_D
_geom_hbond_atom_site_label_H
_geom_hbond_atom_site_label_A
_geom_hbond_distance_DH
_geom_hbond_distance_HA
_geom_hbond_distance_DA
_geom_hbond_angle_DHA
_geom_hbond_site_symmetry_A
N1 H1B I 0.88 2.81 3.674(2) 167.5 2_756
N2 H2A N4 0.88 1.91 2.603(3) 134.3 .

loop_
_geom_torsion_atom_site_label_1
_geom_torsion_atom_site_label_2
_geom_torsion_atom_site_label_3
_geom_torsion_atom_site_label_4
_geom_torsion
_geom_torsion_site_symmetry_1
_geom_torsion_site_symmetry_4
P Cu S C1 -4.50(9) . .
S Cu S C1 -115.81(9) 2_756 .
I Cu S C1 124.83(9) . .
P Cu S Cu 111.32(3) . 2_756
S Cu S Cu 0.0 2_756 2_756
I Cu S Cu -119.36(2) . 2_756
S Cu P C1C -161.66(9) 2_756 .
S Cu P C1C 91.86(10) . .
I Cu P C1C -33.64(10) . .
S Cu P C1A -46.44(10) 2_756 .
S Cu P C1A -152.92(9) . .
I Cu P C1A 81.57(9) . .
S Cu P C1B 70.55(10) 2_756 .
S Cu P C1B -35.93(10) . .
I Cu P C1B -161.44(9) . .
C1 N2 N3 C2 174.4(2) . .
N3 N2 C1 N1 1.8(4) . .
N3 N2 C1 S -175.98(18) . .
Cu S C1 N1 14.6(3) 2_756 .
Cu S C1 N1 102.2(2) . .
Cu S C1 N2 -167.77(16) 2_756 .
Cu S C1 N2 -80.1(2) . .
N2 N3 C2 C3 1.3(4) . .
N2 N3 C2 C8 -178.3(2) . .
C7 N4 C3 C4 -0.7(4) . .
C7 N4 C3 C2 178.1(2) . .
N3 C2 C3 N4 -7.3(4) . .
C8 C2 C3 N4 172.3(2) . .
N3 C2 C3 C4 171.5(3) . .
C8 C2 C3 C4 -8.9(4) . .
N4 C3 C4 C5 0.3(5) . .
C2 C3 C4 C5 -178.4(3) . .
C3 C4 C5 C6 0.4(5) . .
C4 C5 C6 C7 -0.7(5) . .
C3 N4 C7 C6 0.3(5) . .
C5 C6 C7 N4 0.4(5) . .
N3 C2 C8 C9 117.4(3) . .
C3 C2 C8 C9 -62.3(4) . .
N3 C2 C8 C13 -60.2(4) . .
C3 C2 C8 C13 120.2(3) . .
C13 C8 C9 C10 1.3(4) . .
C2 C8 C9 C10 -176.2(3) . .
C8 C9 C10 C11 -1.7(5) . .
C9 C10 C11 C12 0.6(5) . .
C10 C11 C12 C13 0.8(5) . .
C9 C8 C13 C12 0.1(4) . .
C2 C8 C13 C12 177.7(3) . .
C11 C12 C13 C8 -1.2(5) . .
C1C P C1A C2A -115.9(2) . .
C1B P C1A C2A -7.7(3) . .
Cu P C1A C2A 118.1(2) . .
C1C P C1A C6A 65.3(2) . .
C1B P C1A C6A 173.6(2) . .
Cu P C1A C6A -60.6(2) . .
C6A C1A C2A C3A 0.7(4) . .
P C1A C2A C3A -178.1(2) . .
C1A C2A C3A C4A -1.0(5) . .
C2A C3A C4A C5A -0.1(5) . .
C3A C4A C5A C6A 1.7(5) . .
C4A C5A C6A C1A -2.1(5) . .
C2A C1A C6A C5A 0.9(4) . .
P C1A C6A C5A 179.7(2) . .
C1C P C1B C2B 0.1(3) . .
C1A P C1B C2B -106.3(2) . .
Cu P C1B C2B 134.5(2) . .
C1C P C1B C6B -177.8(2) . .
C1A P C1B C6B 75.8(2) . .
Cu P C1B C6B -43.4(2) . .
C6B C1B C2B C3B -1.1(4) . .
P C1B C2B C3B -179.0(2) . .
C1B C2B C3B C4B -0.1(5) . .
C2B C3B C4B C5B 0.4(6) . .
C3B C4B C5B C6B 0.5(5) . .
C4B C5B C6B C1B -1.8(5) . .
C2B C1B C6B C5B 2.1(4) . .
P C1B C6B C5B -179.9(2) . .
C1A P C1C C2C -142.7(2) . .
C1B P C1C C2C 109.5(2) . .
Cu P C1C C2C -24.4(2) . .
C1A P C1C C6C 36.8(2) . .
C1B P C1C C6C -71.0(2) . .
Cu P C1C C6C 155.14(19) . .
C6C C1C C2C C3C 2.3(4) . .
P C1C C2C C3C -178.2(2) . .
C1C C2C C3C C4C -1.2(5) . .
C2C C3C C4C C5C -0.7(5) . .
C3C C4C C5C C6C 1.5(5) . .
C4C C5C C6C C1C -0.4(4) . .
C2C C1C C6C C5C -1.4(4) . .
P C1C C6C C5C 179.0(2) . .
